data_7700934
loop_
_publ_author_name
'Song, Tingting'
'He, Jianghao'
'Liang, Liwei'
'Liu, Ning'
'Li, Feng'
'Tong, Xiaobo'
'Mu, Xiaoyue'
'Mu, Ying'

_publ_section_title
;
 Titanium and zirconium complexes bearing new tridentate [OSO]
 bisphenolato-based ligands: synthesis, characterization and catalytic
 properties for alkene polymerization.
;
_journal_issue 36
_journal_name_full 'Dalton transactions (Cambridge, England : 2003)'
_journal_page_first 13719
_journal_page_last 13731
_journal_paper_doi 10.1039/c9dt03225h
_journal_volume 48
_journal_year 2019
_chemical_formula_moiety 'C44 H56 Cl2 O3 S Zr, 2(C H2 Cl2)'
_chemical_formula_sum 'C46 H60 Cl6 O3 S Zr'
_chemical_formula_weight 996.92
_space_group_crystal_system orthorhombic
_space_group_IT_number 72
_space_group_name_Hall '-I 2 2c'
_space_group_name_H-M_alt 'I b a m'
_symmetry_space_group_name_Hall '-I 2 2c'
_symmetry_space_group_name_H-M 'I b a m'
_atom_sites_solution_hydrogens geom
_atom_sites_solution_primary iterative
_audit_creation_date 2019-08-08
_audit_creation_method
;
Olex2 1.2
(compiled 2018.05.29 svn.r3508 for OlexSys, GUI svn.r5506)
;
_audit_update_record
;
2019-08-08 deposited with the CCDC.    2019-08-26 downloaded from the CCDC.
;
_cell_angle_alpha 90
_cell_angle_beta 90
_cell_angle_gamma 90
_cell_formula_units_Z 8
_cell_length_a 14.4804(4)
_cell_length_b 25.1371(7)
_cell_length_c 29.5376(7)
_cell_measurement_reflns_used 5851
_cell_measurement_temperature 173
_cell_measurement_theta_max 22.643
_cell_measurement_theta_min 2.253
_cell_volume 10751.5(5)
_computing_cell_refinement 'SAINT v6.45A (Bruker, 2003)'
_computing_data_reduction 'SAINT v6.45A (Bruker, 2003)'
_computing_molecular_graphics 'Olex2 (Dolomanov et al., 2009)'
_computing_publication_material 'Olex2 (Dolomanov et al., 2009)'
_computing_structure_refinement 'ShelXL (Sheldrick, 2015)'
_computing_structure_solution 'olex2.solve (Bourhis et al., 2015)'
_diffrn_ambient_temperature 173.0
_diffrn_measured_fraction_theta_full 1.000
_diffrn_measured_fraction_theta_max 0.999
_diffrn_measurement_device_type 'CCD area detector'
_diffrn_measurement_method 'phi and omega scans'
_diffrn_radiation_monochromator graphite
_diffrn_radiation_type MoK\a
_diffrn_radiation_wavelength 0.71073
_diffrn_reflns_av_R_equivalents 0.0760
_diffrn_reflns_av_unetI/netI 0.0551
_diffrn_reflns_Laue_measured_fraction_full 1.000
_diffrn_reflns_Laue_measured_fraction_max 0.999
_diffrn_reflns_limit_h_max 17
_diffrn_reflns_limit_h_min -17
_diffrn_reflns_limit_k_max 31
_diffrn_reflns_limit_k_min -31
_diffrn_reflns_limit_l_max 26
_diffrn_reflns_limit_l_min -36
_diffrn_reflns_number 34750
_diffrn_reflns_point_group_measured_fraction_full 1.000
_diffrn_reflns_point_group_measured_fraction_max 0.999
_diffrn_reflns_theta_full 25.242
_diffrn_reflns_theta_max 26.036
_diffrn_reflns_theta_min 1.620
_exptl_absorpt_coefficient_mu 0.575
_exptl_absorpt_correction_type none
_exptl_crystal_density_diffrn 1.232
_exptl_crystal_description block
_exptl_crystal_F_000 4144
_exptl_crystal_size_max 0.17
_exptl_crystal_size_mid 0.14
_exptl_crystal_size_min 0.12
_refine_diff_density_max 1.076
_refine_diff_density_min -0.965
_refine_diff_density_rms 0.119
_refine_ls_extinction_method none
_refine_ls_goodness_of_fit_ref 1.081
_refine_ls_hydrogen_treatment constr
_refine_ls_matrix_type full
_refine_ls_number_parameters 270
_refine_ls_number_reflns 5415
_refine_ls_number_restraints 46
_refine_ls_restrained_S_all 1.096
_refine_ls_R_factor_all 0.1043
_refine_ls_R_factor_gt 0.0822
_refine_ls_shift/su_max 0.001
_refine_ls_shift/su_mean 0.000
_refine_ls_structure_factor_coef Fsqd
_refine_ls_weighting_details 'w=1/[\s^2^(Fo^2^)+(0.0993P)^2^+74.6340P] where P=(Fo^2^+2Fc^2^)/3'
_refine_ls_weighting_scheme calc
_refine_ls_wR_factor_gt 0.2080
_refine_ls_wR_factor_ref 0.2231
_reflns_Friedel_coverage 0.000
_reflns_number_gt 4111
_reflns_number_total 5415
_reflns_threshold_expression 'I > 2\s(I)'
_cod_data_source_file c9dt03225h2.cif
_cod_data_source_block s_sq
_cod_depositor_comments 'Adding full bibliography for 7700933--7700935.cif.'
_cod_database_code 7700934
_shelx_shelxl_version_number 2014/7
_shelx_space_group_comment
;
The symmetry employed for this shelxl refinement is uniquely defined
by the following loop, which should always be used as a source of
symmetry information in preference to the above space-group names.
They are only intended as comments.
;
_shelx_estimated_absorpt_t_max 0.934
_shelx_estimated_absorpt_t_min 0.909
_olex2_refinement_description
;
1. Fixed Uiso
 At 1.2 times of:
  All C(H) groups, All C(H,H) groups
 At 1.5 times of:
  All C(H,H,H) groups
2. Rigid bond restraints
 C17, C18
 with sigma for 1-2 distances of 0.0001 and sigma for 1-3 distances of 0.0001
 C17, C19
 with sigma for 1-2 distances of 0.0001 and sigma for 1-3 distances of 0.0001
 C17, C20
 with sigma for 1-2 distances of 0.0001 and sigma for 1-3 distances of 0.0001
 C17, C4
 with sigma for 1-2 distances of 0.0001 and sigma for 1-3 distances of 0.0001
3. Uiso/Uaniso restraints and constraints
C17 \\sim C18 \\sim C19 \\sim C20: within 2A with sigma of 0.01 and sigma for
terminal atoms of 0.02
Uanis(C17) \\sim Ueq, Uanis(C18) \\sim Ueq, Uanis(C19) \\sim Ueq, Uanis(C20)
\\sim Ueq: with sigma of 0.001 and sigma for terminal atoms of 0.002
4.a Secondary CH2 refined with riding coordinates:
 C7(H7A,H7B), C21(H21A,H21B), C22(H22A,H22B), C23(H23A,H23B)
4.b Aromatic/amide H refined with riding coordinates:
 C3(H3), C5(H5), C12(H12), C13(H13), C14(H14), C15(H15), C16(H16)
4.c Idealised Me refined as rotating group:
 C9(H9A,H9B,H9C), C10(H10A,H10B,H10C), C18(H18A,H18B,H18C), C19(H19A,H19B,
 H19C), C20(H20A,H20B,H20C)
;
_olex2_submission_special_instructions 'No special instructions were received'

loop_
_space_group_symop_operation_xyz
'x, y, z'
'-x, -y, z'
'-x+1/2, y+1/2, -z'
'x+1/2, -y+1/2, -z'
'x+1/2, y+1/2, z+1/2'
'-x+1/2, -y+1/2, z+1/2'
'-x+1, y+1, -z+1/2'
'x+1, -y+1, -z+1/2'
'-x, -y, -z'
'x, y, -z'
'x-1/2, -y-1/2, z'
'-x-1/2, y-1/2, z'
'-x+1/2, -y+1/2, -z+1/2'
'x+1/2, y+1/2, -z+1/2'
'x, -y, z+1/2'
'-x, y, z+1/2'

loop_
_atom_site_label
_atom_site_type_symbol
_atom_site_fract_x
_atom_site_fract_y
_atom_site_fract_z
_atom_site_U_iso_or_equiv
_atom_site_adp_type
_atom_site_occupancy
_atom_site_site_symmetry_order
_atom_site_calc_flag
_atom_site_refinement_flags_posn
_atom_site_refinement_flags_adp
_atom_site_refinement_flags_occupancy
Zr1 Zr 0.71272(5) 0.25843(3) 0.5000 0.0267(2) Uani 1 2 d S T P
Cl1 Cl 0.57679(14) 0.20112(8) 0.5000 0.0421(5) Uani 1 2 d S T P
Cl2 Cl 0.62125(13) 0.33954(8) 0.5000 0.0392(5) Uani 1 2 d S T P
Cl3 Cl 0.5459(3) 0.0764(3) 0.3848(2) 0.257(3) Uani 1 1 d . . .
Cl4 Cl 0.6850(7) 0.0362(2) 0.4400(3) 0.358(6) Uani 1 1 d . . .
S1 S 0.81834(13) 0.16718(7) 0.5000 0.0305(4) Uani 1 2 d S T P
O1 O 0.7382(2) 0.24770(13) 0.56528(12) 0.0306(8) Uani 1 1 d . . .
O2 O 0.8332(3) 0.3129(2) 0.5000 0.0330(11) Uani 1 2 d S T P
C1 C 0.7642(3) 0.2130(2) 0.59839(17) 0.0293(11) Uani 1 1 d . . .
C2 C 0.7171(4) 0.2116(2) 0.64024(17) 0.0329(12) Uani 1 1 d . . .
C3 C 0.7427(4) 0.1718(2) 0.67050(18) 0.0379(13) Uani 1 1 d . . .
H3 H 0.7109 0.1698 0.6986 0.045 Uiso 1 1 calc R . .
C4 C 0.8124(4) 0.1344(2) 0.6621(2) 0.0426(12) Uani 1 1 d . U .
C5 C 0.8595(4) 0.1389(2) 0.62196(17) 0.0325(12) Uani 1 1 d . . .
H5 H 0.9080 0.1147 0.6155 0.039 Uiso 1 1 calc R . .
C6 C 0.8378(3) 0.1785(2) 0.59022(17) 0.0295(11) Uani 1 1 d . . .
C8 C 0.6452(4) 0.2539(2) 0.65215(18) 0.0405(13) Uani 1 1 d . . .
C11 C 0.6890(5) 0.3086(2) 0.6478(2) 0.0465(15) Uani 1 1 d . . .
C12 C 0.7781(5) 0.3163(3) 0.6646(2) 0.0565(18) Uani 1 1 d . . .
H12 H 0.8108 0.2871 0.6773 0.068 Uiso 1 1 calc R . .
C13 C 0.8196(7) 0.3664(3) 0.6630(3) 0.080(3) Uani 1 1 d . . .
H13 H 0.8800 0.3713 0.6748 0.096 Uiso 1 1 calc R . .
C14 C 0.7735(10) 0.4085(3) 0.6443(3) 0.097(4) Uani 1 1 d . . .
H14 H 0.8020 0.4425 0.6432 0.116 Uiso 1 1 calc R . .
C15 C 0.6883(9) 0.4020(3) 0.6277(3) 0.087(3) Uani 1 1 d . . .
H15 H 0.6567 0.4314 0.6147 0.104 Uiso 1 1 calc R . .
C16 C 0.6452(6) 0.3520(3) 0.6292(2) 0.067(2) Uani 1 1 d . . .
H16 H 0.5847 0.3480 0.6173 0.080 Uiso 1 1 calc R . .
C9 C 0.5586(4) 0.2463(3) 0.6219(2) 0.0531(17) Uani 1 1 d . . .
H9A H 0.5095 0.2704 0.6320 0.080 Uiso 1 1 calc GR . .
H9B H 0.5372 0.2094 0.6241 0.080 Uiso 1 1 calc GR . .
H9C H 0.5744 0.2544 0.5903 0.080 Uiso 1 1 calc GR . .
C10 C 0.6113(5) 0.2487(3) 0.7019(2) 0.0573(18) Uani 1 1 d . . .
H10A H 0.6644 0.2502 0.7224 0.086 Uiso 1 1 calc GR . .
H10B H 0.5794 0.2146 0.7057 0.086 Uiso 1 1 calc GR . .
H10C H 0.5687 0.2778 0.7088 0.086 Uiso 1 1 calc GR . .
C17 C 0.8328(6) 0.0905(3) 0.6971(3) 0.0703(11) Uani 1 1 d . U .
C18 C 0.9061(6) 0.0516(3) 0.6814(3) 0.0799(17) Uani 1 1 d . U .
H18A H 0.9658 0.0699 0.6794 0.120 Uiso 1 1 calc GR . .
H18B H 0.8893 0.0376 0.6515 0.120 Uiso 1 1 calc GR . .
H18C H 0.9107 0.0222 0.7030 0.120 Uiso 1 1 calc GR . .
C19 C 0.8606(6) 0.1145(3) 0.7407(3) 0.0828(17) Uani 1 1 d . U .
H19A H 0.9171 0.1353 0.7364 0.124 Uiso 1 1 calc GR . .
H19B H 0.8718 0.0863 0.7629 0.124 Uiso 1 1 calc GR . .
H19C H 0.8112 0.1378 0.7516 0.124 Uiso 1 1 calc GR . .
C20 C 0.7426(7) 0.0587(4) 0.7065(3) 0.0897(18) Uani 1 1 d . U .
H20A H 0.7542 0.0320 0.7299 0.135 Uiso 1 1 calc GR . .
H20B H 0.7225 0.0411 0.6786 0.135 Uiso 1 1 calc GR . .
H20C H 0.6942 0.0832 0.7168 0.135 Uiso 1 1 calc GR . .
C7 C 0.8924(4) 0.1836(2) 0.45230(16) 0.0332(11) Uani 1 1 d . . .
H7A H 0.9157 0.2205 0.4554 0.040 Uiso 1 1 calc R . .
H7B H 0.9460 0.1592 0.4514 0.040 Uiso 1 1 calc R . .
C21 C 0.8560(4) 0.3448(2) 0.4598(2) 0.0469(15) Uani 1 1 d . . .
H21A H 0.8044 0.3444 0.4378 0.056 Uiso 1 1 calc R . .
H21B H 0.9122 0.3310 0.4447 0.056 Uiso 1 1 calc R . .
C22 C 0.8717(9) 0.3993(3) 0.4773(3) 0.109(4) Uani 1 1 d . . .
H22A H 0.9316 0.4128 0.4661 0.131 Uiso 1 1 calc R . .
H22B H 0.8224 0.4233 0.4661 0.131 Uiso 1 1 calc R . .
C23 C 0.6376(8) 0.0892(5) 0.4204(5) 0.125(4) Uani 1 1 d . . .
H23A H 0.6846 0.1100 0.4038 0.150 Uiso 1 1 calc R . .
H23B H 0.6157 0.1111 0.4461 0.150 Uiso 1 1 calc R . .

loop_
_atom_site_aniso_label
_atom_site_aniso_U_11
_atom_site_aniso_U_22
_atom_site_aniso_U_33
_atom_site_aniso_U_23
_atom_site_aniso_U_13
_atom_site_aniso_U_12
Zr1 0.0236(4) 0.0317(4) 0.0249(4) 0.000 0.000 0.0021(3)
Cl1 0.0318(10) 0.0489(11) 0.0457(12) 0.000 0.000 -0.0086(9)
Cl2 0.0298(10) 0.0401(10) 0.0476(11) 0.000 0.000 0.0090(8)
Cl3 0.116(3) 0.366(9) 0.290(7) -0.088(6) 0.014(4) -0.070(4)
Cl4 0.616(17) 0.133(4) 0.326(9) 0.096(5) -0.172(10) -0.102(7)
S1 0.0269(9) 0.0372(10) 0.0274(9) 0.000 0.000 0.0030(8)
O1 0.0299(19) 0.0331(18) 0.0288(18) 0.0011(15) 0.0003(15) 0.0034(14)
O2 0.029(3) 0.037(3) 0.033(3) 0.000 0.000 0.000(2)
C1 0.028(3) 0.034(3) 0.026(3) -0.004(2) -0.003(2) 0.000(2)
C2 0.032(3) 0.038(3) 0.029(3) -0.001(2) 0.001(2) -0.001(2)
C3 0.045(3) 0.044(3) 0.025(3) 0.001(2) 0.004(2) -0.004(3)
C4 0.036(3) 0.052(3) 0.041(3) -0.0158(16) 0.001(2) -0.006(3)
C5 0.031(3) 0.037(3) 0.030(3) -0.003(2) -0.005(2) 0.005(2)
C6 0.026(3) 0.034(3) 0.029(3) -0.002(2) -0.004(2) -0.002(2)
C8 0.039(3) 0.052(3) 0.030(3) -0.002(3) 0.006(2) 0.012(3)
C11 0.057(4) 0.050(3) 0.033(3) -0.006(3) 0.014(3) 0.015(3)
C12 0.069(5) 0.049(4) 0.051(4) -0.011(3) 0.005(3) 0.006(3)
C13 0.100(7) 0.065(5) 0.075(6) -0.028(4) 0.014(5) -0.014(5)
C14 0.169(12) 0.041(4) 0.082(7) -0.018(4) 0.035(7) -0.004(6)
C15 0.133(9) 0.049(5) 0.078(6) -0.003(4) 0.021(6) 0.030(5)
C16 0.085(6) 0.058(4) 0.057(4) -0.003(3) 0.014(4) 0.028(4)
C9 0.035(3) 0.078(5) 0.047(4) -0.004(3) 0.005(3) 0.014(3)
C10 0.064(4) 0.071(4) 0.038(3) 0.000(3) 0.014(3) 0.021(4)
C17 0.0726(13) 0.0690(14) 0.0694(13) 0.0049(9) -0.0010(9) 0.0038(9)
C18 0.083(2) 0.078(2) 0.078(3) 0.0016(18) 0.0033(18) 0.0113(15)
C19 0.088(3) 0.085(2) 0.0752(18) -0.0041(16) -0.0053(18) 0.0044(19)
C20 0.0853(19) 0.089(2) 0.095(3) 0.0093(19) 0.0042(19) -0.0108(16)
C7 0.026(3) 0.047(3) 0.026(3) -0.002(2) 0.003(2) 0.004(2)
C21 0.036(3) 0.053(4) 0.052(4) 0.014(3) 0.000(3) -0.006(3)
C22 0.172(11) 0.055(5) 0.100(7) 0.019(4) -0.016(6) -0.038(6)
C23 0.114(9) 0.106(8) 0.155(11) -0.029(8) 0.030(8) -0.038(7)

loop_
_atom_type_symbol
_atom_type_description
_atom_type_scat_dispersion_real
_atom_type_scat_dispersion_imag
_atom_type_scat_source
C C 0.0033 0.0016 'International Tables Vol C Tables 4.2.6.8 and 6.1.1.4'
H H 0.0000 0.0000 'International Tables Vol C Tables 4.2.6.8 and 6.1.1.4'
O O 0.0106 0.0060 'International Tables Vol C Tables 4.2.6.8 and 6.1.1.4'
S S 0.1246 0.1234 'International Tables Vol C Tables 4.2.6.8 and 6.1.1.4'
Cl Cl 0.1484 0.1585 'International Tables Vol C Tables 4.2.6.8 and 6.1.1.4'
Zr Zr -2.9673 0.5597 'International Tables Vol C Tables 4.2.6.8 and 6.1.1.4'

loop_
_geom_angle_atom_site_label_1
_geom_angle_atom_site_label_2
_geom_angle_atom_site_label_3
_geom_angle
_geom_angle_site_symmetry_1
_geom_angle_site_symmetry_3
Cl1 Zr1 S1 87.49(7) . .
Cl2 Zr1 Cl1 93.19(7) . .
Cl2 Zr1 S1 179.32(7) . .
O1 Zr1 Cl1 94.01(11) 10_556 .
O1 Zr1 Cl1 94.01(11) . .
O1 Zr1 Cl2 102.45(10) . .
O1 Zr1 Cl2 102.45(10) 10_556 .
O1 Zr1 S1 77.49(10) . .
O1 Zr1 S1 77.49(10) 10_556 .
O1 Zr1 O1 153.3(2) 10_556 .
O1 Zr1 O2 86.42(11) 10_556 .
O1 Zr1 O2 86.42(11) . .
O2 Zr1 Cl1 178.07(14) . .
O2 Zr1 Cl2 84.88(14) . .
O2 Zr1 S1 94.44(14) . .
C7 S1 Zr1 97.92(19) . .
C7 S1 Zr1 97.92(19) 10_556 .
C7 S1 C7 101.6(3) 10_556 .
C1 O1 Zr1 146.7(3) . .
C21 O2 Zr1 120.8(3) 10_556 .
C21 O2 Zr1 120.8(3) . .
C21 O2 C21 107.8(6) 10_556 .
O1 C1 C2 120.7(4) . .
O1 C1 C6 119.0(4) . .
C6 C1 C2 120.4(5) . .
C1 C2 C8 120.9(5) . .
C3 C2 C1 116.8(5) . .
C3 C2 C8 122.2(5) . .
C2 C3 H3 118.0 . .
C2 C3 C4 124.0(5) . .
C4 C3 H3 118.0 . .
C3 C4 C17 119.9(6) . .
C5 C4 C3 117.1(6) . .
C5 C4 C17 122.9(6) . .
C4 C5 H5 119.2 . .
C4 C5 C6 121.7(5) . .
C6 C5 H5 119.2 . .
C1 C6 C5 119.7(5) . .
C1 C6 C7 119.8(5) . 10_556
C5 C6 C7 120.4(5) . 10_556
C2 C8 C9 109.4(5) . .
C2 C8 C10 111.9(5) . .
C11 C8 C2 109.0(5) . .
C11 C8 C9 113.5(5) . .
C11 C8 C10 106.8(5) . .
C9 C8 C10 106.2(5) . .
C12 C11 C8 118.8(6) . .
C16 C11 C8 123.9(7) . .
C16 C11 C12 117.3(7) . .
C11 C12 H12 119.7 . .
C11 C12 C13 120.7(7) . .
C13 C12 H12 119.7 . .
C12 C13 H13 119.9 . .
C14 C13 C12 120.1(9) . .
C14 C13 H13 119.9 . .
C13 C14 H14 119.9 . .
C15 C14 C13 120.3(9) . .
C15 C14 H14 119.9 . .
C14 C15 H15 119.8 . .
C14 C15 C16 120.4(9) . .
C16 C15 H15 119.8 . .
C11 C16 C15 121.2(9) . .
C11 C16 H16 119.4 . .
C15 C16 H16 119.4 . .
C8 C9 H9A 109.5 . .
C8 C9 H9B 109.5 . .
C8 C9 H9C 109.5 . .
H9A C9 H9B 109.5 . .
H9A C9 H9C 109.5 . .
H9B C9 H9C 109.5 . .
C8 C10 H10A 109.5 . .
C8 C10 H10B 109.5 . .
C8 C10 H10C 109.5 . .
H10A C10 H10B 109.5 . .
H10A C10 H10C 109.5 . .
H10B C10 H10C 109.5 . .
C4 C17 C20 109.0(7) . .
C18 C17 C4 112.9(7) . .
C18 C17 C20 108.2(7) . .
C19 C17 C4 110.2(6) . .
C19 C17 C18 109.9(7) . .
C19 C17 C20 106.5(7) . .
C17 C18 H18A 109.5 . .
C17 C18 H18B 109.5 . .
C17 C18 H18C 109.5 . .
H18A C18 H18B 109.5 . .
H18A C18 H18C 109.5 . .
H18B C18 H18C 109.5 . .
C17 C19 H19A 109.5 . .
C17 C19 H19B 109.5 . .
C17 C19 H19C 109.5 . .
H19A C19 H19B 109.5 . .
H19A C19 H19C 109.5 . .
H19B C19 H19C 109.5 . .
C17 C20 H20A 109.5 . .
C17 C20 H20B 109.5 . .
C17 C20 H20C 109.5 . .
H20A C20 H20B 109.5 . .
H20A C20 H20C 109.5 . .
H20B C20 H20C 109.5 . .
S1 C7 H7A 109.9 . .
S1 C7 H7B 109.9 . .
C6 C7 S1 108.7(4) 10_556 .
C6 C7 H7A 109.9 10_556 .
C6 C7 H7B 109.9 10_556 .
H7A C7 H7B 108.3 . .
O2 C21 H21A 110.8 . .
O2 C21 H21B 110.8 . .
O2 C21 C22 104.8(6) . .
H21A C21 H21B 108.9 . .
C22 C21 H21A 110.8 . .
C22 C21 H21B 110.8 . .
C21 C22 H22A 109.6 . .
C21 C22 H22B 109.6 . .
C22 C22 C21 110.5(4) 10_556 .
C22 C22 H22A 109.6 10_556 .
C22 C22 H22B 109.6 10_556 .
H22A C22 H22B 108.1 . .
Cl3 C23 H23A 108.9 . .
Cl3 C23 H23B 108.9 . .
Cl4 C23 Cl3 113.3(7) . .
Cl4 C23 H23A 108.9 . .
Cl4 C23 H23B 108.9 . .
H23A C23 H23B 107.7 . .

loop_
_geom_bond_atom_site_label_1
_geom_bond_atom_site_label_2
_geom_bond_distance
_geom_bond_site_symmetry_2
Zr1 Cl1 2.439(2) .
Zr1 Cl2 2.4313(19) .
Zr1 S1 2.7569(19) .
Zr1 O1 1.982(3) .
Zr1 O1 1.982(3) 10_556
Zr1 O2 2.218(5) .
Cl3 C23 1.726(13) .
Cl4 C23 1.605(14) .
S1 C7 1.818(5) 10_556
S1 C7 1.818(5) .
O1 C1 1.364(6) .
O2 C21 1.471(6) .
O2 C21 1.471(6) 10_556
C1 C2 1.412(7) .
C1 C6 1.394(7) .
C2 C3 1.392(7) .
C2 C8 1.529(7) .
C3 H3 0.9500 .
C3 C4 1.402(8) .
C4 C5 1.372(8) .
C4 C17 1.542(10) .
C5 H5 0.9500 .
C5 C6 1.402(7) .
C6 C7 1.489(7) 10_556
C8 C11 1.519(9) .
C8 C9 1.553(9) .
C8 C10 1.554(8) .
C11 C12 1.395(9) .
C11 C16 1.376(9) .
C12 H12 0.9500 .
C12 C13 1.397(10) .
C13 H13 0.9500 .
C13 C14 1.366(13) .
C14 H14 0.9500 .
C14 C15 1.338(14) .
C15 H15 0.9500 .
C15 C16 1.403(12) .
C16 H16 0.9500 .
C9 H9A 0.9800 .
C9 H9B 0.9800 .
C9 H9C 0.9800 .
C10 H10A 0.9800 .
C10 H10B 0.9800 .
C10 H10C 0.9800 .
C17 C18 1.516(11) .
C17 C19 1.476(11) .
C17 C20 1.556(12) .
C18 H18A 0.9800 .
C18 H18B 0.9800 .
C18 H18C 0.9800 .
C19 H19A 0.9800 .
C19 H19B 0.9800 .
C19 H19C 0.9800 .
C20 H20A 0.9800 .
C20 H20B 0.9800 .
C20 H20C 0.9800 .
C7 C6 1.489(7) 10_556
C7 H7A 0.9900 .
C7 H7B 0.9900 .
C21 H21A 0.9900 .
C21 H21B 0.9900 .
C21 C22 1.482(10) .
C22 C22 1.340(18) 10_556
C22 H22A 0.9900 .
C22 H22B 0.9900 .
C23 H23A 0.9900 .
C23 H23B 0.9900 .
